data_7123899
loop_
_publ_author_name
'Hong, Chang Seop'
'Song, Jeong Hwa'
'Kim, Dae Won'
'Kang, Dong Won'
'Lee, Woo Ram'

_publ_section_title
;
 Humidity-triggered single-crystal-to-single-crystal structural
 transformations in a Zn(II) coordination polymer displaying unusual
 activation energy change in proton conductivity
;
_journal_name_full 'Chemical Communications'
_journal_paper_doi 10.1039/C9CC04474D
_journal_year 2019
_chemical_formula_sum 'C14 H14 O16 S2 Zn'
_chemical_formula_weight 567.74
_space_group_crystal_system monoclinic
_space_group_IT_number 15
_space_group_name_Hall '-C 2yc'
_space_group_name_H-M_alt 'C 1 2/c 1'
_symmetry_space_group_name_Hall '-C 2yc'
_symmetry_space_group_name_H-M 'C 1 2/c 1'
_atom_sites_solution_hydrogens geom
_audit_creation_method SHELXL-2017/1
_audit_update_record
;
2019-06-05 deposited with the CCDC.    2019-07-22 downloaded from the CCDC.
;
_cell_angle_alpha 90
_cell_angle_beta 133.431(4)
_cell_angle_gamma 90
_cell_formula_units_Z 4
_cell_length_a 29.1076(10)
_cell_length_b 5.2452(2)
_cell_length_c 20.7121(8)
_cell_measurement_reflns_used 27914
_cell_measurement_temperature 296(2)
_cell_measurement_theta_max 27.475
_cell_measurement_theta_min 2.7085
_cell_volume 2296.4(2)
_computing_cell_refinement 'Bruker SMART APEXll'
_computing_data_collection 'Bruker SMART APEXll'
_computing_data_reduction 'Bruker SAINT'
_computing_molecular_graphics WingX
_computing_publication_material WingX
_computing_structure_refinement 'SHELXL-2017/1 (Sheldrick, 2017)'
_computing_structure_solution SHELXTL
_diffrn_ambient_temperature 296(2)
_diffrn_measured_fraction_theta_full 0.999
_diffrn_measured_fraction_theta_max 0.998
_diffrn_measurement_device_type 'CCD area detector'
_diffrn_measurement_method 'omega scan'
_diffrn_radiation_type MoK\a
_diffrn_radiation_wavelength 0.71073
_diffrn_reflns_av_R_equivalents 0.0365
_diffrn_reflns_av_unetI/netI 0.0200
_diffrn_reflns_Laue_measured_fraction_full 0.999
_diffrn_reflns_Laue_measured_fraction_max 0.998
_diffrn_reflns_limit_h_max 38
_diffrn_reflns_limit_h_min -38
_diffrn_reflns_limit_k_max 6
_diffrn_reflns_limit_k_min -6
_diffrn_reflns_limit_l_max 27
_diffrn_reflns_limit_l_min -27
_diffrn_reflns_number 26036
_diffrn_reflns_point_group_measured_fraction_full 0.999
_diffrn_reflns_point_group_measured_fraction_max 0.998
_diffrn_reflns_theta_full 25.242
_diffrn_reflns_theta_max 28.331
_diffrn_reflns_theta_min 2.708
_diffrn_source 'fine-focus sealed tube'
_exptl_absorpt_coefficient_mu 1.326
_exptl_absorpt_correction_T_max 0.8904
_exptl_absorpt_correction_T_min 0.8265
_exptl_absorpt_correction_type multi-scan
_exptl_absorpt_process_details SADABS
_exptl_crystal_colour colorless
_exptl_crystal_density_diffrn 1.642
_exptl_crystal_description plate
_exptl_crystal_F_000 1152
_exptl_crystal_size_max 0.150
_exptl_crystal_size_mid 0.130
_exptl_crystal_size_min 0.090
_platon_squeeze_details
;
;
_refine_diff_density_max 0.494
_refine_diff_density_min -0.850
_refine_diff_density_rms 0.101
_refine_ls_extinction_method none
_refine_ls_goodness_of_fit_ref 1.181
_refine_ls_hydrogen_treatment constr
_refine_ls_matrix_type full
_refine_ls_number_parameters 144
_refine_ls_number_reflns 2850
_refine_ls_number_restraints 0
_refine_ls_restrained_S_all 1.181
_refine_ls_R_factor_all 0.0451
_refine_ls_R_factor_gt 0.0374
_refine_ls_shift/su_max 0.000
_refine_ls_shift/su_mean 0.000
_refine_ls_structure_factor_coef Fsqd
_refine_ls_weighting_details 'w=1/[\s^2^(Fo^2^)+(0.0795P)^2^+0.5766P] where P=(Fo^2^+2Fc^2^)/3'
_refine_ls_weighting_scheme calc
_refine_ls_wR_factor_gt 0.1322
_refine_ls_wR_factor_ref 0.1373
_reflns_Friedel_coverage 0.000
_reflns_number_gt 2283
_reflns_number_total 2850
_reflns_threshold_expression 'I > 2\s(I)'
_cod_data_source_file c9cc04474d2.cif
_cod_data_source_block complex1
_cod_depositor_comments
;
The following automatic conversions were performed:

'_exptl_absorpt_correction_type' value 'MULTI-SCAN' changed to
'multi-scan' according to
/home/data/users/saulius/crontab/automatic-downloads/rss-feeds/RSC/lib/dictionaries/cif_core.dic
dictionary named 'cif_core.dic' version 2.4.2 from 2011-04-26.

Automatic conversion script
Id: cif_fix_values 4973 2017-02-22 13:04:09Z antanas 
;
_cod_original_cell_volume 2296.41(18)
_cod_database_code 7123899
_shelx_shelxl_version_number 2017/1
_shelx_space_group_comment
;
The symmetry employed for this shelxl refinement is uniquely defined
by the following loop, which should always be used as a source of
symmetry information in preference to the above space-group names.
They are only intended as comments.
;
_shelx_estimated_absorpt_t_min 0.826
_shelx_estimated_absorpt_t_max 0.890

loop_
_space_group_symop_operation_xyz
'x, y, z'
'-x, y, -z+1/2'
'x+1/2, y+1/2, z'
'-x+1/2, y+1/2, -z+1/2'
'-x, -y, -z'
'x, -y, z-1/2'
'-x+1/2, -y+1/2, -z'
'x+1/2, -y+1/2, z-1/2'

loop_
_atom_site_label
_atom_site_type_symbol
_atom_site_fract_x
_atom_site_fract_y
_atom_site_fract_z
_atom_site_U_iso_or_equiv
_atom_site_adp_type
_atom_site_occupancy
_atom_site_site_symmetry_order
_atom_site_calc_flag
_atom_site_refinement_flags_posn
_atom_site_refinement_flags_adp
_atom_site_refinement_flags_occupancy
Zn1 Zn 0.000000 0.000000 0.000000 0.03035(16) Uani 1 2 d S . P
O1 O 0.04980(7) 0.3157(3) 0.01055(11) 0.0330(4) Uani 1 1 d . . .
O6 O 0.07273(8) 0.7668(3) 0.03370(12) 0.0374(4) Uani 1 1 d . . .
O7 O 0.04444(10) 0.0181(3) 0.13081(14) 0.0429(5) Uani 1 1 d . . .
C1 C 0.16495(10) 0.4599(4) 0.10374(15) 0.0242(4) Uani 1 1 d . . .
S1 S 0.09280(3) 0.51321(8) 0.07451(4) 0.02408(17) Uani 1 1 d . . .
O2 O 0.10540(10) 0.5027(3) 0.15515(13) 0.0414(5) Uani 1 1 d . . .
C2 C 0.21542(10) 0.6246(4) 0.16495(14) 0.0279(4) Uani 1 1 d . . .
H2 H 0.210299 0.757353 0.189290 0.034 Uiso 1 1 calc R U .
C3 C 0.27251(10) 0.5926(5) 0.18956(15) 0.0301(5) Uani 1 1 d . . .
H3 H 0.305880 0.702903 0.230519 0.036 Uiso 1 1 calc R U .
C4 C 0.28042(10) 0.3932(4) 0.15280(14) 0.0272(4) Uani 1 1 d . . .
O3 O 0.33730(7) 0.3751(4) 0.17894(12) 0.0402(4) Uani 1 1 d . . .
H4 H 0.336647 0.258650 0.151909 0.060 Uiso 1 1 calc R U .
C5 C 0.22958(9) 0.2288(4) 0.09042(13) 0.0259(4) Uani 1 1 d . . .
C7 C 0.23708(12) 0.0250(4) 0.04978(17) 0.0294(5) Uani 1 1 d . . .
O4 O 0.28750(9) -0.0146(3) 0.07028(14) 0.0398(5) Uani 1 1 d . . .
O5 O 0.18625(8) -0.1097(4) -0.01068(11) 0.0392(4) Uani 1 1 d . . .
H5 H 0.194690 -0.224440 -0.027995 0.059 Uiso 1 1 calc R U .
C6 C 0.17185(9) 0.2638(4) 0.06696(14) 0.0258(4) Uani 1 1 d . . .
H1 H 0.138198 0.154126 0.026420 0.031 Uiso 1 1 calc R U .

loop_
_atom_site_aniso_label
_atom_site_aniso_U_11
_atom_site_aniso_U_22
_atom_site_aniso_U_33
_atom_site_aniso_U_23
_atom_site_aniso_U_13
_atom_site_aniso_U_12
Zn1 0.0265(2) 0.0189(2) 0.0440(3) 0.00007(13) 0.0236(2) 0.00251(11)
O1 0.0292(8) 0.0228(8) 0.0465(9) -0.0061(7) 0.0258(7) -0.0028(6)
O6 0.0344(8) 0.0199(8) 0.0623(11) 0.0072(7) 0.0350(8) 0.0070(6)
O7 0.0393(11) 0.0409(11) 0.0375(11) 0.0005(7) 0.0221(10) 0.0034(7)
C1 0.0223(10) 0.0211(9) 0.0289(11) 0.0014(8) 0.0174(9) 0.0036(7)
S1 0.0228(3) 0.0168(3) 0.0341(3) -0.00014(17) 0.0201(3) 0.00316(16)
O2 0.0394(11) 0.0530(13) 0.0410(11) -0.0015(7) 0.0311(10) 0.0049(7)
C2 0.0318(11) 0.0220(10) 0.0321(11) -0.0040(8) 0.0227(9) -0.0003(8)
C3 0.0288(10) 0.0305(11) 0.0297(11) -0.0051(9) 0.0196(9) -0.0039(9)
C4 0.0259(10) 0.0274(11) 0.0310(11) 0.0033(8) 0.0206(9) 0.0026(8)
O3 0.0279(8) 0.0482(11) 0.0490(10) -0.0069(8) 0.0282(8) -0.0016(7)
C5 0.0269(10) 0.0243(10) 0.0304(10) 0.0001(8) 0.0212(9) 0.0027(8)
C7 0.0332(12) 0.0271(11) 0.0356(12) 0.0016(8) 0.0265(11) 0.0048(8)
O4 0.0370(10) 0.0402(11) 0.0535(12) -0.0093(7) 0.0354(10) 0.0021(6)
O5 0.0369(9) 0.0381(10) 0.0463(10) -0.0154(8) 0.0301(8) -0.0016(7)
C6 0.0236(10) 0.0223(10) 0.0302(10) -0.0021(8) 0.0180(9) 0.0001(7)

loop_
_atom_type_symbol
_atom_type_description
_atom_type_scat_dispersion_real
_atom_type_scat_dispersion_imag
_atom_type_scat_source
C C 0.0033 0.0016 'International Tables Vol C Tables 4.2.6.8 and 6.1.1.4'
H H 0.0000 0.0000 'International Tables Vol C Tables 4.2.6.8 and 6.1.1.4'
O O 0.0106 0.0060 'International Tables Vol C Tables 4.2.6.8 and 6.1.1.4'
S S 0.1246 0.1234 'International Tables Vol C Tables 4.2.6.8 and 6.1.1.4'
Zn Zn 0.2839 1.4301 'International Tables Vol C Tables 4.2.6.8 and 6.1.1.4'

loop_
_geom_angle_atom_site_label_1
_geom_angle_atom_site_label_2
_geom_angle_atom_site_label_3
_geom_angle
_geom_angle_site_symmetry_1
_geom_angle_site_symmetry_3
O7 Zn1 O7 180.00(9) . 5
O7 Zn1 O6 89.33(7) . 5_565
O7 Zn1 O6 90.67(7) 5 5_565
O7 Zn1 O6 90.67(7) . 1_545
O7 Zn1 O6 89.33(7) 5 1_545
O6 Zn1 O6 180.00(11) 5_565 1_545
O7 Zn1 O1 86.43(7) . 5
O7 Zn1 O1 93.57(7) 5 5
O6 Zn1 O1 87.65(6) 5_565 5
O6 Zn1 O1 92.35(6) 1_545 5
O7 Zn1 O1 93.57(7) . .
O7 Zn1 O1 86.43(7) 5 .
O6 Zn1 O1 92.35(6) 5_565 .
O6 Zn1 O1 87.65(6) 1_545 .
O1 Zn1 O1 180.0 5 .
S1 O1 Zn1 138.83(10) . .
S1 O6 Zn1 129.04(10) . 1_565
C6 C1 C2 120.17(19) . .
C6 C1 S1 121.48(16) . .
C2 C1 S1 118.35(16) . .
O2 S1 O1 113.68(10) . .
O2 S1 O6 112.68(10) . .
O1 S1 O6 111.66(9) . .
O2 S1 C1 107.54(11) . .
O1 S1 C1 106.01(10) . .
O6 S1 C1 104.51(10) . .
C3 C2 C1 120.71(19) . .
C2 C3 C4 119.9(2) . .
O3 C4 C3 116.7(2) . .
O3 C4 C5 123.6(2) . .
C3 C4 C5 119.66(19) . .
C6 C5 C4 119.42(19) . .
C6 C5 C7 120.8(2) . .
C4 C5 C7 119.80(19) . .
O4 C7 O5 122.3(2) . .
O4 C7 C5 122.4(2) . .
O5 C7 C5 115.25(19) . .
C1 C6 C5 120.2(2) . .

loop_
_geom_bond_atom_site_label_1
_geom_bond_atom_site_label_2
_geom_bond_distance
_geom_bond_site_symmetry_2
Zn1 O7 2.050(2) .
Zn1 O7 2.050(2) 5
Zn1 O6 2.1055(15) 5_565
Zn1 O6 2.1055(15) 1_545
Zn1 O1 2.1109(15) 5
Zn1 O1 2.1109(15) .
O1 S1 1.4541(16) .
O6 S1 1.4651(16) .
C1 C6 1.374(3) .
C1 C2 1.397(3) .
C1 S1 1.763(2) .
S1 O2 1.444(2) .
C2 C3 1.373(3) .
C3 C4 1.402(3) .
C4 O3 1.346(2) .
C4 C5 1.405(3) .
C5 C6 1.404(3) .
C5 C7 1.467(3) .
C7 O4 1.233(3) .
C7 O5 1.307(3) .

loop_
_platon_squeeze_void_nr
_platon_squeeze_void_average_x
_platon_squeeze_void_average_y
_platon_squeeze_void_average_z
_platon_squeeze_void_volume
_platon_squeeze_void_count_electrons
1 0.000 -0.042 0.250 145.3 13.2
2 0.000 -0.078 0.750 145.3 13.2
3 0.500 -0.049 0.250 145.3 13.2
4 0.500 -0.031 0.750 145.3 13.2
